data_7048299
loop_
_publ_author_name
'Li, Cheng'
'Pramana, Stevin S.'
'Skinner, Stephen J.'

_publ_section_title
;
 Room temperature structure and transport properties of the incommensurate
 modulated LaNb<sub>0.88</sub>W<sub>0.12</sub>O<sub>4.06</sub>.
;
_journal_issue 5
_journal_name_full 'Dalton transactions (Cambridge, England : 2003)'
_journal_page_first 1633
_journal_page_last 1646
_journal_paper_doi 10.1039/c8dt03958e
_journal_volume 48
_journal_year 2019
_chemical_formula_sum 'La Nb0.88 O4 W0.12'
_chemical_formula_weight 306.7
_chemical_name_systematic LaNb0.88W0.12O4
_space_group_IT_number 15
_space_group_name_Hall '-I 2yc'
_space_group_name_H-M_alt 'I 1 2/c 1'
_symmetry_cell_setting monoclinic
_symmetry_space_group_name_Hall '-I 2yc'
_symmetry_space_group_name_H-M 'I 1 2/c 1'
_audit_update_record
;
2018-06-01 deposited with the CCDC.
2018-12-03 downloaded from the CCDC.
;
_cell_angle_alpha 90
_cell_angle_beta 91.5403(13)
_cell_angle_gamma 90
_cell_formula_units_Z 4
_cell_length_a 5.41306(11)
_cell_length_b 11.64322(17)
_cell_length_c 5.29631(12)
_cell_measurement_temperature 293
_cell_modulation_dimension 2
_cell_volume 333.682(11)
_diffrn_ambient_temperature 293
_diffrn_measurement_device MSPD@ALBA
_diffrn_measurement_device_type Synchrotron
_diffrn_radiation_probe x-ray
_diffrn_radiation_wavelength 0.3308
_exptl_absorpt_coefficient_mu 4.568
_exptl_crystal_density_diffrn 6.1055
_exptl_crystal_F_000 535
_exptl_crystal_recrystallization_method 'Solid State Synthesis'
_pd_instr_location ' ?'
_pd_meas_2theta_range_inc 0.003
_pd_meas_2theta_range_max 31.965
_pd_meas_2theta_range_min 0.003
_pd_meas_number_of_points 10655
_pd_proc_2theta_range_inc 0.003
_pd_proc_2theta_range_max 19.998
_pd_proc_2theta_range_min 2.943
_pd_proc_ls_background_function 'Manual background'
_pd_proc_ls_pref_orient_corr none
_pd_proc_ls_profile_function Pseudo-Voigt
_pd_proc_ls_prof_R_factor 0.0833
_pd_proc_ls_prof_wR_expected 0.0386
_pd_proc_ls_prof_wR_factor 0.1059
_refine_diff_density_max 1.14
_refine_diff_density_min -3.88
_refine_ls_goodness_of_fit_all 2.74
_refine_ls_number_constraints 1
_refine_ls_number_parameters 77
_refine_ls_number_restraints 4
_refine_ls_R_factor_all 0.0878
_refine_ls_R_factor_gt 0.0794
_refine_ls_shift/su_max 0.0000
_refine_ls_shift/su_mean 0.0000
_refine_ls_weighting_scheme sigma
_refine_ls_wR_factor_all 0.0895
_refine_ls_wR_factor_gt 0.0887
_cod_data_source_file c8dt03958e2.cif
_cod_data_source_block I
_cod_depositor_comments
;
The following automatic conversions were performed:

'_diffrn_ambient_temperature' value '293K' was changed to '293' - the
value should be numeric and without a unit designator.

'_diffrn_radiation_probe' value 'X-ray' changed to 'x-ray' according
to
/home/data/users/saulius/crontab/automatic-downloads/rss-feeds/RSC/lib/dictionaries/cif_core.dic
dictionary named 'cif_core.dic' version 2.4.2 from 2011-04-26.

Automatic conversion script
Id: cif_fix_values 4973 2017-02-22 13:04:09Z antanas 

 Adding full bibliography for 7048299.cif.
;
_cod_original_formula_sum 'La1 Nb0.88 O4 W0.12'
_cod_database_code 7048299

loop_
_space_group_symop_id
_space_group_symop_operation_xyz
1 x,y,z
2 -x,y,-z+0.5
3 x+0.5,y+0.5,z+0.5
4 -x+0.5,y+0.5,-z
5 -x,-y,-z
6 x,-y,z+0.5
7 -x+0.5,-y+0.5,-z+0.5
8 x+0.5,-y+0.5,z

loop_
_space_group_symop_ssg_id
_space_group_symop_ssg_operation_algebraic
1 x1,x2,x3,x4,x5
2 -x1,x2,-x3+1/2,-x4,-x5
3 -x1,-x2,-x3,-x4,-x5
4 x1,-x2,x3+1/2,x4,x5
5 x1+1/2,x2+1/2,x3+1/2,x4,x5
6 -x1+1/2,x2+1/2,-x3,-x4,-x5
7 -x1+1/2,-x2+1/2,-x3+1/2,-x4,-x5
8 x1+1/2,-x2+1/2,x3,x4,x5

loop_
_atom_site_label
_atom_site_type_symbol
_atom_site_fract_x
_atom_site_fract_y
_atom_site_fract_z
_atom_site_adp_type
_atom_site_U_iso_or_equiv
_atom_site_site_symmetry_multiplicity
_atom_site_occupancy
_atom_site_calc_flag
La1 La 0 0.6274(2) 0.25 Uani 0.0219(13) 4 0.994(12) d
Nb1 Nb 0 0.1175(3) 0.25 Uani 0.0261(18) 4 0.88 d
W1 W 0 0.1175(3) 0.25 Uani 0.0261(18) 4 0.12 d
O1 O 0.231(2) 0.0343(7) 0.076(2) Uiso 0.007(5) 8 1 d
O2 O 0.163(2) 0.2064(8) 0.483(3) Uiso 0.005(7) 8 1 d

loop_
_atom_site_aniso_label
_atom_site_aniso_type_symbol
_atom_site_aniso_U_11
_atom_site_aniso_U_22
_atom_site_aniso_U_33
_atom_site_aniso_U_12
_atom_site_aniso_U_13
_atom_site_aniso_U_23
La1 La 0.019(2) 0.0157(13) 0.031(3) 0 -0.0039(19) 0
Nb1 Nb 0.019(3) 0.051(3) 0.008(4) 0 -0.003(2) 0
W1 W 0.019(3) 0.051(3) 0.008(4) 0 -0.003(2) 0

loop_
_atom_site_displace_Fourier_atom_site_label
_atom_site_displace_Fourier_axis
_atom_site_displace_Fourier_wave_vector_seq_id
_atom_site_displace_Fourier_param_cos
_atom_site_displace_Fourier_param_sin
La1 x 1 0 -0.0183(14)
La1 y 1 0.0018(10) 0
La1 z 1 0 0.0359(16)
La1 x 2 0 0.010(2)
La1 y 2 0.000(2) 0
La1 z 2 0 0.003(3)
Nb1 x 1 0 -0.0193(18)
Nb1 y 1 0.0060(11) 0
Nb1 z 1 0 0.0430(17)
Nb1 x 2 0 0.012(2)
Nb1 y 2 0.0017(18) 0
Nb1 z 2 0 0.007(3)
W1 x 1 0 -0.0193(18)
W1 y 1 0.0060(11) 0
W1 z 1 0 0.0430(17)
W1 x 2 0 0.012(2)
W1 y 2 0.0017(18) 0
W1 z 2 0 0.007(3)
O1 x 1 0.022(5) -0.010(6)
O1 y 1 0.003(2) 0.005(3)
O1 z 1 0.019(6) 0.038(7)
O1 x 2 0.002(9) 0.009(10)
O1 y 2 -0.005(5) 0.004(6)
O1 z 2 0.020(10) -0.009(12)
O2 x 1 -0.006(6) -0.022(7)
O2 y 1 0.002(3) -0.011(3)
O2 z 1 0.009(7) 0.070(4)
O2 x 2 0.033(10) 0.039(10)
O2 y 2 -0.009(4) 0.008(4)
O2 z 2 -0.008(10) -0.027(8)

loop_
_atom_site_Fourier_wave_vector_seq_id
_jana_atom_site_fourier_wave_vector_q1_coeff
_jana_atom_site_fourier_wave_vector_q2_coeff
1 1 0
2 0 1

loop_
_atom_site_occ_Fourier_atom_site_label
_atom_site_occ_Fourier_wave_vector_seq_id
_atom_site_occ_Fourier_param_cos
_atom_site_occ_Fourier_param_sin
Nb1 1 0.184(13) 0
Nb1 2 -0.16(3) 0
W1 1 -0.184(13) 0
W1 2 0.16(3) 0

loop_
_atom_type_symbol
_atom_type_scat_dispersion_real
_atom_type_scat_dispersion_imag
_atom_type_scat_source
La -2.6589 0.6318 'International Tables Vol C tables 4.2.6.8 and 6.1.1.1'
Nb 0.2214 1.1654 'International Tables Vol C tables 4.2.6.8 and 6.1.1.1'
O -0.0001 0.0011 'International Tables Vol C tables 4.2.6.8 and 6.1.1.1'
W -0.8017 1.9086 'International Tables Vol C tables 4.2.6.8 and 6.1.1.1'

loop_
_cell_wave_vector_seq_id
_cell_wave_vector_x
_cell_wave_vector_y
_cell_wave_vector_z
1 0.284746 0.000000 0.109898
2 -0.126688 0.000000 0.295307

loop_
_geom_bond_atom_site_label_1
_geom_bond_atom_site_label_2
_geom_bond_site_ssg_symmetry_2
_geom_bond_distance_av
_geom_bond_distance_min
_geom_bond_distance_max
Nb1 O1 . 1.86(9) 1.83(10) 1.91(10)
Nb1 O1 2_55555 1.86(9) 1.83(10) 1.91(10)
Nb1 O2 . 1.85(8) 1.79(10) 1.91(10)
Nb1 O2 2_55555 1.85(8) 1.79(10) 1.91(10)

loop_
_restr_distance_atom_site_label_1
_restr_distance_atom_site_label_2
_restr_distance_target
_restr_distance_target_weight_param
W1 O1 1.8266 0.1
W1 O2 1.8266 0.1
Nb1 O2 1.8266 0.1
Nb1 O1 1.8266 0.1

loop_
_jana_atom_site_occ_fourier_absolute_site_label
_jana_atom_site_occ_fourier_absolute
Nb1 0.88
W1 0.12
